data_1548259
loop_
_publ_author_name
'Baolin Wang'
'Yongxin Li'
'Rakesh Ganguly'
'Hajime Hirao'
'Rei Kinjo'

_publ_section_title
;
 Ambiphilic boron in 1,4,2,5-diazadiborinine
;
_journal_name_full 'Nature Communications'
_journal_page_first 11871
_journal_paper_doi 10.1038/ncomms11871
_journal_volume 7
_journal_year 2016
_chemical_formula_sum 'C26 H33 B3 N4 O2'
_chemical_formula_weight 465.99
_space_group_crystal_system monoclinic
_space_group_IT_number 15
_space_group_name_Hall '-C 2yc'
_space_group_name_H-M_alt 'C 1 2/c 1'
_symmetry_space_group_name_Hall '-C 2yc'
_symmetry_space_group_name_H-M 'C 1 2/c 1'
_atom_sites_solution_hydrogens mixed
_cell_angle_alpha 90
_cell_angle_beta 110.164(4)
_cell_angle_gamma 90
_cell_formula_units_Z 8
_cell_length_a 29.987(3)
_cell_length_b 7.0147(7)
_cell_length_c 25.999(3)
_cell_measurement_reflns_used 1546
_cell_measurement_temperature 103.(2)
_cell_measurement_theta_max 20.7117
_cell_measurement_theta_min 2.5583
_cell_volume 5133.7(9)
_computing_cell_refinement 'SAINT V8.34A (Bruker AXS Inc., 2013)'
_computing_data_collection 'APEX3 (Bruker AXS Inc., 2015)'
_computing_data_reduction 'SAINT V8.34A (Bruker AXS Inc., 2013)'
_computing_molecular_graphics 'XP (Bruker AXS Inc., 2015)'
_computing_publication_material 'APEX3 (Bruker AXS Inc., 2015)'
_computing_structure_refinement 'SHELXL-2014/7 (Sheldrick, 2014)'
_computing_structure_solution 'XT, VERSION 2014/4'
_diffrn_ambient_temperature 103.(2)
_diffrn_detector_area_resol_mean 8.3333
_diffrn_measured_fraction_theta_full 0.997
_diffrn_measured_fraction_theta_max 0.997
_diffrn_measurement_device_type 'CCD area detector'
_diffrn_measurement_method 'phi and omega scans'
_diffrn_radiation_monochromator graphite
_diffrn_radiation_type MoK\a
_diffrn_radiation_wavelength 0.71073
_diffrn_reflns_av_R_equivalents 0.0959
_diffrn_reflns_av_unetI/netI 0.0853
_diffrn_reflns_limit_h_max 35
_diffrn_reflns_limit_h_min -35
_diffrn_reflns_limit_k_max 8
_diffrn_reflns_limit_k_min -8
_diffrn_reflns_limit_l_max 30
_diffrn_reflns_limit_l_min -28
_diffrn_reflns_number 23680
_diffrn_reflns_theta_full 25.05
_diffrn_reflns_theta_max 25.05
_diffrn_reflns_theta_min 2.56
_diffrn_source 'fine-focus sealed tube'
_diffrn_source_type 'Bruker KappaCCD'
_exptl_absorpt_coefficient_mu 0.075
_exptl_absorpt_correction_T_max 0.99
_exptl_absorpt_correction_T_min 0.75
_exptl_absorpt_correction_type multi-scan
_exptl_absorpt_process_details
;
SADABS-2014/5 - Bruker AXS area detector scaling and absorption correction
;
_exptl_crystal_colour colourless
_exptl_crystal_density_diffrn 1.206
_exptl_crystal_density_method 'not measured'
_exptl_crystal_description plate
_exptl_crystal_F_000 1984
_exptl_crystal_size_max 0.420
_exptl_crystal_size_mid 0.100
_exptl_crystal_size_min 0.080
_refine_diff_density_max 0.271
_refine_diff_density_min -0.310
_refine_ls_extinction_method none
_refine_ls_goodness_of_fit_ref 1.019
_refine_ls_hydrogen_treatment mixed
_refine_ls_matrix_type full
_refine_ls_number_parameters 326
_refine_ls_number_reflns 4547
_refine_ls_number_restraints 0
_refine_ls_restrained_S_all 1.019
_refine_ls_R_factor_all 0.1059
_refine_ls_R_factor_gt 0.0544
_refine_ls_shift/su_max 0.000
_refine_ls_shift/su_mean 0.000
_refine_ls_structure_factor_coef Fsqd
_refine_ls_weighting_details 'w=1/[\s^2^(Fo^2^)+(0.0563P)^2^+1.9215P] where P=(Fo^2^+2Fc^2^)/3'
_refine_ls_weighting_scheme calc
_refine_ls_wR_factor_gt 0.1129
_refine_ls_wR_factor_ref 0.1375
_reflns_number_gt 2840
_reflns_number_total 4547
_reflns_threshold_expression 'I > 2\s(I)'
_cod_data_source_file ncomms11871-s5.cif
_cod_data_source_block III
_cod_depositor_comments
;
The following automatic conversions were performed:

'_exptl_absorpt_correction_type' value 'Multi-Scan' changed to
'multi-scan' according to the built-in table from CIF Core dictionary
named 'cif_core.dic' version 2.4.1 from 2010-06-29.

Automatic conversion script
Id: cif_fix_values 5376 2017-05-30 11:51:03Z andrius 
;
_cod_database_code 1548259

loop_
_space_group_symop_operation_xyz
'x, y, z'
'-x, y, -z+1/2'
'x+1/2, y+1/2, z'
'-x+1/2, y+1/2, -z+1/2'
'-x, -y, -z'
'x, -y, z-1/2'
'-x+1/2, -y+1/2, -z'
'x+1/2, -y+1/2, z-1/2'

loop_
_atom_site_type_symbol
_atom_site_label
_atom_site_fract_x
_atom_site_fract_y
_atom_site_fract_z
_atom_site_U_iso_or_equiv
_atom_site_adp_type
_atom_site_calc_flag
_atom_site_refinement_flags_adp
_atom_site_refinement_flags_occupancy
_atom_site_refinement_flags_posn
_atom_site_occupancy
_atom_site_disorder_assembly
_atom_site_disorder_group
B B1 0.23954(10) 0.5196(4) 0.59165(12) 0.0163(7) Uani d . . . 1 . .
B B2 0.35396(10) 0.5426(4) 0.65467(12) 0.0159(7) Uani d . . . 1 . .
B B3 0.39321(10) 0.4533(4) 0.62537(12) 0.0174(7) Uani d . . . 1 . .
C C1 0.19469(9) 0.5965(3) 0.60633(10) 0.0169(6) Uani d . . . 1 . .
C C2 0.14798(9) 0.5683(4) 0.57190(11) 0.0240(7) Uani d . . . 1 . .
H H2 0.1419 0.4886 0.5407 0.029 Uiso calc U . R 1 . .
C C3 0.10986(10) 0.6535(4) 0.58197(13) 0.0325(8) Uani d . . . 1 . .
H H3 0.0783 0.6306 0.558 0.039 Uiso calc U . R 1 . .
C C4 0.11787(10) 0.7713(4) 0.62683(12) 0.0325(8) Uani d . . . 1 . .
H H4 0.0921 0.8335 0.6331 0.039 Uiso calc U . R 1 . .
C C5 0.16372(10) 0.7979(4) 0.66244(12) 0.0279(7) Uani d . . . 1 . .
H H5 0.1695 0.8757 0.694 0.033 Uiso calc U . R 1 . .
C C6 0.20130(9) 0.7115(3) 0.65233(11) 0.0215(6) Uani d . . . 1 . .
H H6 0.2326 0.7308 0.6774 0.026 Uiso calc U . R 1 . .
C C7 0.27427(8) 0.6930(3) 0.59014(10) 0.0140(6) Uani d . . . 1 . .
C C8 0.21299(9) 0.9187(4) 0.53054(10) 0.0214(6) Uani d . . . 1 . .
H H8A 0.1954 0.8084 0.5104 0.032 Uiso calc U . R 1 . .
H H8B 0.214 1.0183 0.5045 0.032 Uiso calc U . R 1 . .
H H8C 0.1972 0.9681 0.5551 0.032 Uiso calc U . R 1 . .
C C9 0.30136(9) 0.9736(3) 0.57224(10) 0.0184(6) Uani d . . . 1 . .
H H9 0.3023 1.0978 0.558 0.022 Uiso calc U . R 1 . .
C C10 0.33851(9) 0.8743(3) 0.60525(10) 0.0173(6) Uani d . . . 1 . .
H H10 0.3706 0.9155 0.6186 0.021 Uiso calc U . R 1 . .
C C11 0.31801(8) 0.3821(3) 0.66111(10) 0.0141(6) Uani d . . . 1 . .
C C12 0.37842(8) 0.1767(4) 0.72987(11) 0.0203(6) Uani d . . . 1 . .
H H12A 0.3885 0.0659 0.7137 0.03 Uiso calc U . R 1 . .
H H12B 0.379 0.1446 0.7668 0.03 Uiso calc U . R 1 . .
H H12C 0.4001 0.2835 0.732 0.03 Uiso calc U . R 1 . .
C C13 0.28970(9) 0.1320(3) 0.69289(11) 0.0200(6) Uani d . . . 1 . .
H H13 0.2881 0.0202 0.7128 0.024 Uiso calc U . R 1 . .
C C14 0.25283(9) 0.2234(3) 0.65656(11) 0.0190(6) Uani d . . . 1 . .
H H14 0.2203 0.188 0.6463 0.023 Uiso calc U . R 1 . .
C C15 0.38041(8) 0.6393(3) 0.71460(10) 0.0153(6) Uani d . . . 1 . .
C C16 0.35474(9) 0.6800(3) 0.74962(10) 0.0171(6) Uani d . . . 1 . .
H H16 0.3218 0.6503 0.7376 0.021 Uiso calc U . R 1 . .
C C17 0.37552(9) 0.7614(3) 0.80088(11) 0.0213(6) Uani d . . . 1 . .
H H17 0.3569 0.7867 0.8232 0.026 Uiso calc U . R 1 . .
C C18 0.42350(9) 0.8061(3) 0.81959(11) 0.0234(7) Uani d . . . 1 . .
H H18 0.4381 0.8618 0.8547 0.028 Uiso calc U . R 1 . .
C C19 0.44989(9) 0.7682(3) 0.78629(11) 0.0233(7) Uani d . . . 1 . .
H H19 0.4828 0.7984 0.7987 0.028 Uiso calc U . R 1 . .
C C20 0.42874(9) 0.6867(3) 0.73515(11) 0.0199(6) Uani d . . . 1 . .
H H20 0.4477 0.6621 0.7132 0.024 Uiso calc U . R 1 . .
C C21 0.44079(9) 0.4316(3) 0.57211(11) 0.0188(6) Uani d . . . 1 . .
C C22 0.40719(9) 0.3965(4) 0.51395(11) 0.0249(7) Uani d . . . 1 . .
H H22A 0.3786 0.3315 0.515 0.037 Uiso calc U . R 1 . .
H H22B 0.423 0.3168 0.4945 0.037 Uiso calc U . R 1 . .
H H22C 0.3983 0.5187 0.4949 0.037 Uiso calc U . R 1 . .
C C23 0.48621(9) 0.5261(4) 0.57135(11) 0.0263(7) Uani d . . . 1 . .
H H23A 0.4782 0.6397 0.548 0.039 Uiso calc U . R 1 . .
H H23B 0.504 0.4365 0.5569 0.039 Uiso calc U . R 1 . .
H H23C 0.5057 0.5631 0.6087 0.039 Uiso calc U . R 1 . .
C C24 0.44824(9) 0.2539(3) 0.60956(11) 0.0193(6) Uani d . . . 1 . .
C C25 0.44793(9) 0.0642(3) 0.58126(11) 0.0243(7) Uani d . . . 1 . .
H H25A 0.4534 -0.0393 0.608 0.036 Uiso calc U . R 1 . .
H H25B 0.4731 0.0635 0.5652 0.036 Uiso calc U . R 1 . .
H H25C 0.4171 0.046 0.5523 0.036 Uiso calc U . R 1 . .
C C26 0.49202(9) 0.2664(4) 0.66154(11) 0.0256(7) Uani d . . . 1 . .
H H26A 0.4927 0.391 0.6789 0.038 Uiso calc U . R 1 . .
H H26B 0.5207 0.2509 0.6521 0.038 Uiso calc U . R 1 . .
H H26C 0.4907 0.1654 0.687 0.038 Uiso calc U . R 1 . .
N N1 0.26157(7) 0.8608(3) 0.56286(8) 0.0169(5) Uani d . . . 1 . .
N N2 0.32155(7) 0.7010(3) 0.61627(8) 0.0144(5) Uani d . . . 1 . .
N N3 0.33017(7) 0.2308(3) 0.69574(8) 0.0165(5) Uani d . . . 1 . .
N N4 0.27051(7) 0.3783(3) 0.63677(8) 0.0148(5) Uani d . . . 1 . .
O O1 0.41637(6) 0.5620(2) 0.59767(7) 0.0205(4) Uani d . . . 1 . .
O O2 0.40697(6) 0.2636(2) 0.62723(7) 0.0189(4) Uani d . . . 1 . .
H H1B 0.2271(8) 0.435(3) 0.5498(10) 0.016(6) Uiso d . . . 1 . .

loop_
_atom_site_aniso_label
_atom_site_aniso_U_11
_atom_site_aniso_U_22
_atom_site_aniso_U_33
_atom_site_aniso_U_12
_atom_site_aniso_U_13
_atom_site_aniso_U_23
B1 0.0158(16) 0.0154(15) 0.0166(17) 0.0002(12) 0.0041(13) -0.0014(13)
B2 0.0152(16) 0.0136(15) 0.0183(17) -0.0003(12) 0.0051(13) 0.0031(13)
B3 0.0148(16) 0.0171(16) 0.0179(17) -0.0007(12) 0.0026(13) 0.0005(13)
C1 0.0144(14) 0.0175(14) 0.0194(15) -0.0012(10) 0.0068(12) 0.0041(11)
C2 0.0195(16) 0.0290(16) 0.0222(16) -0.0027(12) 0.0054(13) 0.0014(12)
C3 0.0120(15) 0.0471(19) 0.0357(19) 0.0005(13) 0.0048(14) 0.0159(16)
C4 0.0249(17) 0.0390(18) 0.041(2) 0.0145(14) 0.0212(16) 0.0153(16)
C5 0.0353(18) 0.0242(16) 0.0319(18) 0.0038(13) 0.0216(15) 0.0024(13)
C6 0.0230(16) 0.0223(15) 0.0220(16) -0.0024(12) 0.0113(13) -0.0015(12)
C7 0.0168(14) 0.0151(14) 0.0110(14) 0.0034(11) 0.0059(11) -0.0015(11)
C8 0.0207(15) 0.0238(15) 0.0182(15) 0.0074(11) 0.0050(12) 0.0068(12)
C9 0.0206(15) 0.0159(14) 0.0212(15) -0.0015(11) 0.0106(12) -0.0018(12)
C10 0.0185(15) 0.0164(14) 0.0180(15) -0.0033(11) 0.0076(12) 0.0008(11)
C11 0.0174(14) 0.0119(13) 0.0136(14) 0.0028(10) 0.0062(11) -0.0013(11)
C12 0.0190(15) 0.0192(14) 0.0210(15) 0.0031(11) 0.0046(12) 0.0033(12)
C13 0.0231(16) 0.0152(14) 0.0249(16) -0.0022(11) 0.0121(13) 0.0011(12)
C14 0.0189(15) 0.0145(14) 0.0269(16) -0.0053(11) 0.0120(13) -0.0013(12)
C15 0.0172(14) 0.0089(13) 0.0204(15) 0.0029(10) 0.0072(12) 0.0040(11)
C16 0.0159(14) 0.0143(13) 0.0190(15) -0.0009(10) 0.0034(12) 0.0010(11)
C17 0.0272(16) 0.0202(14) 0.0192(15) -0.0007(12) 0.0115(13) 0.0015(12)
C18 0.0284(17) 0.0162(14) 0.0205(16) 0.0016(12) 0.0021(13) -0.0018(12)
C19 0.0149(14) 0.0177(14) 0.0309(17) 0.0021(11) -0.0005(13) -0.0032(12)
C20 0.0161(15) 0.0136(14) 0.0304(17) 0.0025(11) 0.0084(13) -0.0027(12)
C21 0.0180(15) 0.0185(14) 0.0239(16) 0.0025(11) 0.0121(12) -0.0017(12)
C22 0.0242(16) 0.0270(16) 0.0233(16) 0.0040(12) 0.0079(13) -0.0009(12)
C23 0.0255(16) 0.0252(16) 0.0320(18) -0.0011(12) 0.0148(14) -0.0011(13)
C24 0.0170(14) 0.0174(14) 0.0264(16) 0.0035(11) 0.0114(12) 0.0010(12)
C25 0.0242(16) 0.0194(14) 0.0332(18) 0.0002(12) 0.0149(14) -0.0019(12)
C26 0.0218(16) 0.0260(16) 0.0270(17) 0.0047(12) 0.0057(13) -0.0001(13)
N1 0.0144(12) 0.0165(12) 0.0191(12) 0.0027(9) 0.0050(10) 0.0013(9)
N2 0.0147(12) 0.0138(11) 0.0157(12) -0.0008(9) 0.0065(9) -0.0007(9)
N3 0.0167(12) 0.0153(11) 0.0184(12) -0.0003(9) 0.0071(10) 0.0010(9)
N4 0.0143(12) 0.0124(11) 0.0184(12) -0.0017(9) 0.0066(10) -0.0018(9)
O1 0.0227(10) 0.0171(9) 0.0264(11) 0.0021(8) 0.0144(9) -0.0015(8)
O2 0.0167(10) 0.0170(10) 0.0262(11) 0.0007(7) 0.0117(8) 0.0002(8)

loop_
_atom_type_symbol
_atom_type_description
_atom_type_scat_dispersion_real
_atom_type_scat_dispersion_imag
_atom_type_scat_source
C C 0.0033 0.0016 'International Tables Vol C Tables 4.2.6.8 and 6.1.1.4'
H H 0.0000 0.0000 'International Tables Vol C Tables 4.2.6.8 and 6.1.1.4'
B B 0.0013 0.0007 'International Tables Vol C Tables 4.2.6.8 and 6.1.1.4'
N N 0.0061 0.0033 'International Tables Vol C Tables 4.2.6.8 and 6.1.1.4'
O O 0.0106 0.0060 'International Tables Vol C Tables 4.2.6.8 and 6.1.1.4'

loop_
_geom_angle_atom_site_label_1
_geom_angle_atom_site_label_2
_geom_angle_atom_site_label_3
_geom_angle_site_symmetry_1
_geom_angle_site_symmetry_3
_geom_angle
N4 B1 C7 . . 105.9(2)
N4 B1 C1 . . 111.1(2)
C7 B1 C1 . . 110.6(2)
N2 B2 C11 . . 105.6(2)
N2 B2 C15 . . 107.51(19)
C11 B2 C15 . . 108.3(2)
N2 B2 B3 . . 109.9(2)
C11 B2 B3 . . 112.1(2)
C15 B2 B3 . . 113.0(2)
O1 B3 O2 . . 110.4(2)
O1 B3 B2 . . 124.7(2)
O2 B3 B2 . . 124.9(2)
C2 C1 C6 . . 116.5(2)
C2 C1 B1 . . 122.5(2)
C6 C1 B1 . . 120.8(2)
C1 C2 C3 . . 121.8(3)
C4 C3 C2 . . 120.0(3)
C5 C4 C3 . . 119.4(3)
C4 C5 C6 . . 120.2(3)
C5 C6 C1 . . 122.1(3)
N2 C7 N1 . . 106.5(2)
N2 C7 B1 . . 126.6(2)
N1 C7 B1 . . 126.8(2)
C10 C9 N1 . . 106.9(2)
C9 C10 N2 . . 107.7(2)
N4 C11 N3 . . 107.2(2)
N4 C11 B2 . . 127.2(2)
N3 C11 B2 . . 125.5(2)
C14 C13 N3 . . 107.1(2)
C13 C14 N4 . . 107.9(2)
C20 C15 C16 . . 115.4(2)
C20 C15 B2 . . 124.1(2)
C16 C15 B2 . . 120.5(2)
C17 C16 C15 . . 122.7(2)
C16 C17 C18 . . 119.9(3)
C19 C18 C17 . . 119.0(3)
C20 C19 C18 . . 120.6(3)
C19 C20 C15 . . 122.4(3)
O1 C21 C22 . . 106.76(19)
O1 C21 C23 . . 108.9(2)
C22 C21 C23 . . 110.3(2)
O1 C21 C24 . . 101.72(19)
C22 C21 C24 . . 113.4(2)
C23 C21 C24 . . 115.0(2)
O2 C24 C25 . . 109.16(19)
O2 C24 C26 . . 106.4(2)
C25 C24 C26 . . 109.8(2)
O2 C24 C21 . . 101.87(18)
C25 C24 C21 . . 115.1(2)
C26 C24 C21 . . 113.8(2)
C7 N1 C9 . . 109.5(2)
C7 N1 C8 . . 125.7(2)
C9 N1 C8 . . 124.7(2)
C7 N2 C10 . . 109.3(2)
C7 N2 B2 . . 126.9(2)
C10 N2 B2 . . 123.8(2)
C11 N3 C13 . . 109.1(2)
C11 N3 C12 . . 126.0(2)
C13 N3 C12 . . 124.8(2)
C11 N4 C14 . . 108.7(2)
C11 N4 B1 . . 126.6(2)
C14 N4 B1 . . 124.7(2)
B3 O1 C21 . . 108.07(19)
B3 O2 C24 . . 107.86(19)

loop_
_geom_bond_atom_site_label_1
_geom_bond_atom_site_label_2
_geom_bond_site_symmetry_2
_geom_bond_distance
B1 N4 . 1.572(3)
B1 C7 . 1.611(4)
B1 C1 . 1.612(4)
B2 N2 . 1.583(3)
B2 C11 . 1.607(4)
B2 C15 . 1.633(4)
B2 B3 . 1.725(4)
B3 O1 . 1.388(3)
B3 O2 . 1.390(3)
C1 C2 . 1.392(3)
C1 C6 . 1.399(3)
C2 C3 . 1.393(4)
C3 C4 . 1.381(4)
C4 C5 . 1.380(4)
C5 C6 . 1.382(3)
C7 N2 . 1.346(3)
C7 N1 . 1.359(3)
C8 N1 . 1.466(3)
C9 C10 . 1.343(3)
C9 N1 . 1.382(3)
C10 N2 . 1.385(3)
C11 N4 . 1.345(3)
C11 N3 . 1.358(3)
C12 N3 . 1.463(3)
C13 C14 . 1.344(3)
C13 N3 . 1.377(3)
C14 N4 . 1.384(3)
C15 C20 . 1.401(3)
C15 C16 . 1.409(3)
C16 C17 . 1.385(3)
C17 C18 . 1.387(3)
C18 C19 . 1.385(4)
C19 C20 . 1.384(4)
C21 O1 . 1.466(3)
C21 C22 . 1.521(3)
C21 C23 . 1.521(3)
C21 C24 . 1.550(3)
C24 O2 . 1.463(3)
C24 C25 . 1.519(3)
C24 C26 . 1.528(3)
